data_4511582
loop_
_publ_author_name
'SeethaLekshmi, Sunil'
'Varughese, Sunil'
'Giri, Lopamudra'
'Pedireddi, V. R.'

_publ_section_title
;
 Molecular Complexes of 4-Halophenylboronic Acids: A Systematic
 Exploration of Isostructurality and Structural Landscape
;
_journal_issue 8
_journal_name_full 'Crystal Growth &amp; Design'
_journal_page_first 4143
_journal_paper_doi 10.1021/cg500750p
_journal_volume 14
_journal_year 2014
_chemical_formula_moiety ' C10 H8 N2, C6 H6 B I O2, H2 O'
_chemical_formula_sum 'C16 H16 B I N2 O3'
_chemical_formula_weight 422.02
_chemical_name_systematic
; 
 4-Iodophenylboronic acid-4,4'-bipyridyl-hydrate complex 
;
_space_group_IT_number 14
_symmetry_cell_setting monoclinic
_symmetry_space_group_name_Hall '-P 2yn'
_symmetry_space_group_name_H-M 'P 1 21/n 1'
_atom_sites_solution_hydrogens geom
_atom_sites_solution_primary direct
_atom_sites_solution_secondary difmap
_audit_creation_method SHELXL-97
_cell_angle_alpha 90.00
_cell_angle_beta 103.50(7)
_cell_angle_gamma 90.00
_cell_formula_units_Z 4
_cell_length_a 13.251(5)
_cell_length_b 6.858(3)
_cell_length_c 18.594(8)
_cell_measurement_temperature 133(2)
_cell_volume 1643.0(13)
_computing_cell_refinement SMART
_computing_data_collection SMART
_computing_data_reduction SAINTPLUS
_computing_structure_refinement 'SHELXTL (Sheldrick, 1997)'
_computing_structure_solution 'SHELXTL (Sheldrick, 1990)'
_diffrn_ambient_temperature 133(2)
_diffrn_measured_fraction_theta_full 0.938
_diffrn_measured_fraction_theta_max 0.938
_diffrn_measurement_device_type 'Bruker APEX CCD-Area Detector'
_diffrn_measurement_method SMART
_diffrn_radiation_monochromator graphite
_diffrn_radiation_source 'fine-focus sealed tube'
_diffrn_radiation_type MoK\a
_diffrn_radiation_wavelength 0.71073
_diffrn_reflns_av_R_equivalents 0.0353
_diffrn_reflns_av_sigmaI/netI 0.0343
_diffrn_reflns_limit_h_max 17
_diffrn_reflns_limit_h_min -17
_diffrn_reflns_limit_k_max 8
_diffrn_reflns_limit_k_min -9
_diffrn_reflns_limit_l_max 24
_diffrn_reflns_limit_l_min -22
_diffrn_reflns_number 13672
_diffrn_reflns_theta_full 28.32
_diffrn_reflns_theta_max 28.32
_diffrn_reflns_theta_min 1.71
_exptl_absorpt_coefficient_mu 1.964
_exptl_absorpt_correction_T_max 0.989
_exptl_absorpt_correction_T_min 0.856
_exptl_absorpt_correction_type empirical
_exptl_absorpt_process_details 'SADABS; Sheldrick, 1996'
_exptl_crystal_colour Colorless
_exptl_crystal_density_diffrn 1.706
_exptl_crystal_density_method 'not measured'
_exptl_crystal_description Block
_exptl_crystal_F_000 832
_exptl_crystal_size_max 0.37
_exptl_crystal_size_mid 0.31
_exptl_crystal_size_min 0.22
_refine_diff_density_max 1.568
_refine_diff_density_min -0.506
_refine_diff_density_rms 0.144
_refine_ls_extinction_method none
_refine_ls_goodness_of_fit_ref 1.085
_refine_ls_hydrogen_treatment mixed
_refine_ls_matrix_type full
_refine_ls_number_parameters 272
_refine_ls_number_reflns 3837
_refine_ls_number_restraints 0
_refine_ls_restrained_S_all 1.085
_refine_ls_R_factor_all 0.0509
_refine_ls_R_factor_gt 0.0395
_refine_ls_shift/su_max 0.001
_refine_ls_shift/su_mean 0.000
_refine_ls_structure_factor_coef Fsqd
_refine_ls_weighting_details 'calc w=1/[\s^2^(Fo^2^)+(0.0582P)^2^+0.0000P] where P=(Fo^2^+2Fc^2^)/3'
_refine_ls_weighting_scheme calc
_refine_ls_wR_factor_gt 0.0886
_refine_ls_wR_factor_ref 0.1022
_reflns_number_gt 3301
_reflns_number_total 3837
_reflns_threshold_expression >2sigma(I)
_cod_data_source_file 03_ibpy.CIF
_cod_data_source_block datam
_cod_depositor_comments
;
The following automatic conversions were performed:

'_symmetry_cell_setting' value 'Monoclinic' changed to 'monoclinic'
according to
/usr/data/users/saulius/crontab/automatic-downloads/rss-feeds/ACS/lib/dictionaries/cif_core.dic
dictionary named 'cif_core.dic' version 2.4.2 from
2011-04-26.

'_exptl_absorpt_correction_type' value 'Empirical'
changed to 'empirical' according to
/usr/data/users/saulius/crontab/automatic-downloads/rss-feeds/ACS/lib/dictionaries/cif_core.dic
dictionary named 'cif_core.dic' version 2.4.2 from 2011-04-26.

Automatic conversion script
Id: cif_fix_values 2281 2013-09-26 08:29:07Z andrius 

 Adding full bibliography for 4511578--4511594.cif.
;
_cod_original_cell_volume 1643.1(13)
_cod_original_sg_symbol_H-M 'P 2(1)/ n'
_cod_database_code 4511582

loop_
_symmetry_equiv_pos_as_xyz
'x, y, z'
'-x+1/2, y+1/2, -z+1/2'
'-x, -y, -z'
'x-1/2, -y-1/2, z-1/2'

loop_
_atom_site_label
_atom_site_type_symbol
_atom_site_fract_x
_atom_site_fract_y
_atom_site_fract_z
_atom_site_U_iso_or_equiv
_atom_site_adp_type
_atom_site_occupancy
_atom_site_symmetry_multiplicity
_atom_site_calc_flag
I24 I 0.696793(19) 0.15296(4) 0.189893(14) 0.03958(11) Uani 1 1 d
O21B O 0.3135(2) -0.5393(4) 0.00385(17) 0.0348(7) Uani 1 1 d
O21A O 0.2153(2) -0.2404(4) -0.01592(15) 0.0334(6) Uani 1 1 d
C22 C 0.3965(3) -0.0248(5) 0.06021(19) 0.0273(7) Uani 1 1 d
N11 N -0.5333(2) -0.8688(4) -0.39842(18) 0.0330(7) Uani 1 1 d
C21 C 0.4012(2) -0.2266(5) 0.05235(17) 0.0235(6) Uani 1 1 d
C12 C -0.4214(3) -0.9042(5) -0.2782(2) 0.0268(7) Uani 1 1 d
C13 C -0.3347(3) -0.8688(4) -0.30439(18) 0.0229(6) Uani 1 1 d
B21 B 0.3028(3) -0.3440(5) 0.0095(2) 0.0257(8) Uani 1 1 d
C14 C -0.3499(3) -0.8295(5) -0.3798(2) 0.0281(7) Uani 1 1 d
N12 N -0.0279(2) -0.8763(4) -0.16201(18) 0.0339(7) Uani 1 1 d
C16 C -0.1116(3) -0.8469(5) -0.1360(2) 0.0318(8) Uani 1 1 d
C19 C -0.1412(3) -0.9042(5) -0.2825(2) 0.0282(7) Uani 1 1 d
C25 C 0.5814(3) -0.2111(5) 0.1216(2) 0.0298(7) Uani 1 1 d
C24 C 0.5725(2) -0.0131(5) 0.12953(18) 0.0261(7) Uani 1 1 d
C23 C 0.4807(3) 0.0822(5) 0.09795(19) 0.0278(7) Uani 1 1 d
C15 C -0.4493(3) -0.8320(5) -0.4241(2) 0.0316(8) Uani 1 1 d
C18 C -0.2284(3) -0.8718(4) -0.25541(18) 0.0225(7) Uani 1 1 d
C110 C -0.0442(3) -0.9057(5) -0.2348(2) 0.0336(8) Uani 1 1 d
C17 C -0.2120(3) -0.8433(4) -0.1793(2) 0.0274(7) Uani 1 1 d
C26 C 0.4959(3) -0.3159(5) 0.0836(2) 0.0281(7) Uani 1 1 d
C11 C -0.5185(3) -0.9032(5) -0.3264(2) 0.0310(8) Uani 1 1 d
O90 O 0.1675(2) -0.8210(4) -0.05951(19) 0.0428(8) Uani 1 1 d
H16 H -0.105(3) -0.828(5) -0.089(3) 0.033(11) Uiso 1 1 d
H15 H -0.458(3) -0.801(5) -0.473(2) 0.029(10) Uiso 1 1 d
H17 H -0.265(3) -0.822(4) -0.157(2) 0.016(8) Uiso 1 1 d
H12 H -0.416(3) -0.939(5) -0.231(2) 0.025(9) Uiso 1 1 d
H14 H -0.298(3) -0.803(5) -0.402(2) 0.020(9) Uiso 1 1 d
H11 H -0.571(3) -0.925(5) -0.309(2) 0.022(9) Uiso 1 1 d
H26 H 0.502(3) -0.443(6) 0.0781(19) 0.027(9) Uiso 1 1 d
H19 H -0.149(3) -0.927(5) -0.329(2) 0.024(9) Uiso 1 1 d
H22 H 0.336(3) 0.035(5) 0.0420(19) 0.025(9) Uiso 1 1 d
H110 H 0.013(3) -0.925(5) -0.2524(18) 0.018(8) Uiso 1 1 d
H902 H 0.181(3) -0.921(7) -0.049(2) 0.035(12) Uiso 1 1 d
H901 H 0.113(5) -0.823(7) -0.093(3) 0.060(16) Uiso 1 1 d
H21B H 0.277(3) -0.584(7) -0.010(2) 0.027(13) Uiso 1 1 d
H21A H 0.170(3) -0.287(6) -0.035(2) 0.034(12) Uiso 1 1 d
H23 H 0.474(3) 0.217(6) 0.102(2) 0.047(12) Uiso 1 1 d
H25 H 0.641(3) -0.269(6) 0.140(2) 0.039(11) Uiso 1 1 d

loop_
_atom_site_aniso_label
_atom_site_aniso_U_11
_atom_site_aniso_U_22
_atom_site_aniso_U_33
_atom_site_aniso_U_23
_atom_site_aniso_U_13
_atom_site_aniso_U_12
I24 0.03140(16) 0.04308(16) 0.04020(18) -0.00523(10) 0.00012(11) -0.01336(9)
O21B 0.0247(13) 0.0284(13) 0.0467(17) -0.0069(11) -0.0010(12) -0.0044(11)
O21A 0.0226(13) 0.0316(13) 0.0388(15) -0.0042(11) -0.0076(11) -0.0017(10)
C22 0.0241(16) 0.0275(15) 0.0273(18) 0.0015(13) -0.0001(14) 0.0045(13)
N11 0.0292(16) 0.0262(14) 0.0368(18) 0.0013(12) -0.0063(13) -0.0007(11)
C21 0.0238(16) 0.0267(14) 0.0188(16) 0.0018(12) 0.0024(13) -0.0011(12)
C12 0.0253(16) 0.0262(15) 0.0270(19) 0.0022(13) 0.0025(14) 0.0014(13)
C13 0.0232(15) 0.0161(13) 0.0262(17) -0.0016(11) -0.0008(13) 0.0009(11)
B21 0.0249(18) 0.0292(18) 0.0227(19) 0.0000(14) 0.0045(15) -0.0017(14)
C14 0.0287(18) 0.0274(16) 0.0263(18) 0.0006(13) 0.0025(15) -0.0028(13)
N12 0.0286(16) 0.0266(14) 0.0397(19) 0.0026(12) -0.0060(14) -0.0012(11)
C16 0.038(2) 0.0249(16) 0.0257(19) 0.0018(13) -0.0070(16) -0.0035(13)
C19 0.0285(17) 0.0271(15) 0.0268(19) -0.0037(13) 0.0020(15) -0.0031(13)
C25 0.0223(17) 0.0322(16) 0.0319(19) 0.0020(14) 0.0005(15) 0.0016(14)
C24 0.0222(15) 0.0309(16) 0.0241(17) 0.0008(12) 0.0034(13) -0.0047(12)
C23 0.0322(18) 0.0201(14) 0.0303(18) -0.0002(13) 0.0055(14) -0.0012(13)
C15 0.0326(19) 0.0304(17) 0.0258(19) 0.0037(13) -0.0054(15) -0.0007(13)
C18 0.0230(16) 0.0158(13) 0.0253(17) 0.0019(11) -0.0012(13) 0.0010(11)
C110 0.0221(17) 0.0300(16) 0.047(2) -0.0010(15) 0.0047(16) -0.0027(14)
C17 0.0292(18) 0.0239(15) 0.0271(18) 0.0022(12) 0.0025(15) 0.0004(12)
C26 0.0274(17) 0.0204(15) 0.0341(19) 0.0025(13) 0.0026(15) -0.0012(12)
C11 0.0229(17) 0.0301(16) 0.039(2) 0.0025(15) 0.0054(16) -0.0018(14)
O90 0.0333(16) 0.0283(15) 0.055(2) -0.0074(12) -0.0138(14) 0.0023(11)

loop_
_atom_type_symbol
_atom_type_description
_atom_type_scat_dispersion_real
_atom_type_scat_dispersion_imag
_atom_type_scat_source
C C 0.0033 0.0016 'International Tables Vol C Tables 4.2.6.8 and 6.1.1.4'
H H 0.0000 0.0000 'International Tables Vol C Tables 4.2.6.8 and 6.1.1.4'
B B 0.0013 0.0007 'International Tables Vol C Tables 4.2.6.8 and 6.1.1.4'
N N 0.0061 0.0033 'International Tables Vol C Tables 4.2.6.8 and 6.1.1.4'
O O 0.0106 0.0060 'International Tables Vol C Tables 4.2.6.8 and 6.1.1.4'
I I -0.4742 1.8119 'International Tables Vol C Tables 4.2.6.8 and 6.1.1.4'

loop_
_geom_angle_atom_site_label_1
_geom_angle_atom_site_label_2
_geom_angle_atom_site_label_3
_geom_angle
C23 C22 C21 122.0(3)
C11 N11 C15 117.0(3)
C22 C21 C26 116.7(3)
C22 C21 B21 120.5(3)
C26 C21 B21 122.8(3)
C13 C12 C11 119.9(3)
C12 C13 C14 117.0(3)
C12 C13 C18 122.2(3)
C14 C13 C18 120.8(3)
O21A B21 O21B 126.2(3)
O21A B21 C21 116.7(3)
O21B B21 C21 117.1(3)
C15 C14 C13 119.4(4)
C16 N12 C110 116.2(3)
N12 C16 C17 124.3(4)
C110 C19 C18 119.9(4)
C24 C25 C26 119.1(3)
C25 C24 C23 120.7(3)
C25 C24 I24 121.2(2)
C23 C24 I24 118.2(2)
C22 C23 C24 119.3(3)
N11 C15 C14 123.3(4)
C19 C18 C17 116.5(3)
C19 C18 C13 122.1(3)
C17 C18 C13 121.3(3)
N12 C110 C19 123.8(4)
C16 C17 C18 119.2(4)
C25 C26 C21 122.2(3)
N11 C11 C12 123.3(4)

loop_
_geom_bond_atom_site_label_1
_geom_bond_atom_site_label_2
_geom_bond_distance
I24 C24 2.099(3)
O21B B21 1.354(4)
O21A B21 1.349(5)
C22 C23 1.383(5)
C22 C21 1.394(5)
N11 C11 1.329(5)
N11 C15 1.334(5)
C21 C26 1.396(5)
C21 B21 1.580(5)
C12 C13 1.371(5)
C12 C11 1.386(5)
C13 C14 1.395(5)
C13 C18 1.488(4)
C14 C15 1.380(5)
N12 C16 1.325(5)
N12 C110 1.335(5)
C16 C17 1.385(5)
C19 C110 1.381(5)
C19 C18 1.383(5)
C25 C24 1.373(5)
C25 C26 1.387(5)
C24 C23 1.385(5)
C18 C17 1.395(5)
